data_4104239
loop_
_publ_author_name
'Alexander R. Fox'
'Christopher C. Cummins'

_publ_contact_author_address
;77 Massachusetts Avenue
Room 6-435
Cambridge, MA 02139
USA
;
_publ_contact_author_name 'Christopher C. Cummins'
_publ_section_title
;
 Uranium-Nitrogen Multiple Bonding: The Case of a Four-Coordinate
 Uranium(VI) Nitridoborate Complex
;
_journal_name_full 'Journal of the American Chemical Society'
_journal_page_first 5716
_journal_page_last 5717
_journal_paper_doi 10.1021/ja8095812
_journal_volume 131
_journal_year 2009
_chemical_formula_sum 'C56 H59 B F15 N4 O0.5 U'
_chemical_formula_weight 1329.91
_chemical_name_systematic
; 
 ? 
;
_space_group_IT_number 2
_symmetry_cell_setting triclinic
_symmetry_space_group_name_Hall '-P 1'
_symmetry_space_group_name_H-M 'P -1'
_atom_sites_solution_hydrogens geom
_atom_sites_solution_primary direct
_atom_sites_solution_secondary difmap
_audit_creation_method SHELXL-97
_cell_angle_alpha 102.6840(10)
_cell_angle_beta 90.3810(10)
_cell_angle_gamma 106.7380(10)
_cell_formula_units_Z 2
_cell_length_a 12.8381(6)
_cell_length_b 14.0439(7)
_cell_length_c 17.3667(8)
_cell_measurement_reflns_used 9900
_cell_measurement_temperature 193(2)
_cell_measurement_theta_max 22.9
_cell_measurement_theta_min 2.2
_cell_volume 2917.1(2)
_computing_cell_refinement 'SAINT 7.46A (Bruker-AXS, 2008)'
_computing_data_collection 'APEX2 3.0 (Bruker-AXS, 2008)'
_computing_data_reduction 'SAINT 7.46A (Bruker-AXS, 2008)'
_computing_molecular_graphics 'Bruker SHELXTL'
_computing_publication_material 'Bruker SHELXTL'
_computing_structure_refinement 'SHELXL-97 (Sheldrick, 2008)'
_computing_structure_solution 'SHELXS-97 (Sheldrick, 2008)'
_diffrn_ambient_temperature 193(2)
_diffrn_detector_area_resol_mean 8.3
_diffrn_measured_fraction_theta_full 0.997
_diffrn_measured_fraction_theta_max 0.997
_diffrn_measurement_device_type 'Bruker Smart APEX CCD'
_diffrn_measurement_method 'omega and phi scans'
_diffrn_radiation_monochromator graphite
_diffrn_radiation_source 'fine-focus sealed tube'
_diffrn_radiation_type MoK\a
_diffrn_radiation_wavelength 0.71073
_diffrn_reflns_av_R_equivalents 0.0672
_diffrn_reflns_av_sigmaI/netI 0.0750
_diffrn_reflns_limit_h_max 17
_diffrn_reflns_limit_h_min -17
_diffrn_reflns_limit_k_max 19
_diffrn_reflns_limit_k_min -19
_diffrn_reflns_limit_l_max 24
_diffrn_reflns_limit_l_min -24
_diffrn_reflns_number 63873
_diffrn_reflns_theta_full 29.57
_diffrn_reflns_theta_max 29.57
_diffrn_reflns_theta_min 1.56
_exptl_absorpt_coefficient_mu 2.870
_exptl_absorpt_correction_T_max 0.8029
_exptl_absorpt_correction_T_min 0.5459
_exptl_absorpt_correction_type multi-scan
_exptl_absorpt_process_details 'SADABS (Sheldrick, 2008)'
_exptl_crystal_colour brown
_exptl_crystal_density_diffrn 1.514
_exptl_crystal_density_meas ?
_exptl_crystal_density_method 'not measured'
_exptl_crystal_description shard
_exptl_crystal_F_000 1318
_exptl_crystal_size_max 0.24
_exptl_crystal_size_mid 0.12
_exptl_crystal_size_min 0.08
_refine_diff_density_max 1.412
_refine_diff_density_min -1.165
_refine_diff_density_rms 0.132
_refine_ls_extinction_method none
_refine_ls_goodness_of_fit_ref 1.030
_refine_ls_hydrogen_treatment constr
_refine_ls_matrix_type full
_refine_ls_number_parameters 770
_refine_ls_number_reflns 16304
_refine_ls_number_restraints 219
_refine_ls_restrained_S_all 1.025
_refine_ls_R_factor_all 0.0728
_refine_ls_R_factor_gt 0.0420
_refine_ls_shift/su_max 0.001
_refine_ls_shift/su_mean 0.000
_refine_ls_structure_factor_coef Fsqd
_refine_ls_weighting_details 'calc w=1/[\s^2^(Fo^2^)+(0.0535P)^2^+0.7818P] where P=(Fo^2^+2Fc^2^)/3'
_refine_ls_weighting_scheme calc
_refine_ls_wR_factor_gt 0.0981
_refine_ls_wR_factor_ref 0.1099
_reflns_number_gt 12162
_reflns_number_total 16304
_reflns_threshold_expression >2sigma(I)
_cod_data_source_file ja8095812_si_002_1.cif
_cod_data_source_block 07166
_cod_depositor_comments
;
The following automatic conversions were performed:

'_exptl_crystal_density_meas' value 'not measured' was changed to '?'
- the value is perceived as not measured.

Automatic conversion script
Id: cif_fix_values 3008 2015-01-20 13:52:24Z robertas 
;
_cod_original_formula_sum 'C56 H59 B F15 N4 O0.50 U'
_cod_database_code 4104239

loop_
_symmetry_equiv_pos_as_xyz
'x, y, z'
'-x, -y, -z'

loop_
_atom_site_label
_atom_site_type_symbol
_atom_site_fract_x
_atom_site_fract_y
_atom_site_fract_z
_atom_site_U_iso_or_equiv
_atom_site_adp_type
_atom_site_occupancy
_atom_site_symmetry_multiplicity
_atom_site_calc_flag
_atom_site_refinement_flags
_atom_site_disorder_assembly
_atom_site_disorder_group
U1 U 0.258876(13) 0.158305(12) 0.282913(9) 0.02568(5) Uani 1 1 d . . .
N1 N 0.2271(3) 0.0360(3) 0.1749(2) 0.0279(8) Uani 1 1 d . . .
C11 C 0.2878(4) -0.0367(3) 0.1647(3) 0.0320(10) Uani 1 1 d . . .
C12 C 0.3839(4) -0.0203(4) 0.1264(3) 0.0408(11) Uani 1 1 d . . .
H12 H 0.4100 0.0404 0.1078 0.049 Uiso 1 1 calc R . .
C13 C 0.4431(5) -0.0909(5) 0.1147(3) 0.0517(15) Uani 1 1 d . . .
C131 C 0.5455(5) -0.0736(7) 0.0710(4) 0.080(2) Uani 1 1 d . . .
H13A H 0.5267 -0.1040 0.0144 0.121 Uiso 1 1 calc R . .
H13B H 0.5951 -0.1054 0.0913 0.121 Uiso 1 1 calc R . .
H13C H 0.5812 0.0000 0.0789 0.121 Uiso 1 1 calc R . .
C14 C 0.4046(5) -0.1781(5) 0.1440(3) 0.0559(16) Uani 1 1 d . . .
H14 H 0.4450 -0.2259 0.1375 0.067 Uiso 1 1 calc R . .
C15 C 0.3095(5) -0.1974(4) 0.1820(3) 0.0502(14) Uani 1 1 d . . .
C151 C 0.2672(7) -0.2965(5) 0.2087(4) 0.081(2) Uani 1 1 d . . .
H15A H 0.2822 -0.3521 0.1698 0.122 Uiso 1 1 calc R . .
H15B H 0.1883 -0.3118 0.2132 0.122 Uiso 1 1 calc R . .
H15C H 0.3036 -0.2897 0.2602 0.122 Uiso 1 1 calc R . .
C16 C 0.2523(4) -0.1259(4) 0.1925(3) 0.0391(11) Uani 1 1 d . . .
H16 H 0.1872 -0.1380 0.2193 0.047 Uiso 1 1 calc R . .
C17 C 0.1417(4) 0.0169(3) 0.1094(3) 0.0316(10) Uani 1 1 d . . .
C18 C 0.0838(4) 0.0979(3) 0.1327(3) 0.0339(10) Uani 1 1 d . . .
H18A H 0.0473 0.0899 0.1813 0.051 Uiso 1 1 calc R . .
H18B H 0.0295 0.0903 0.0901 0.051 Uiso 1 1 calc R . .
H18C H 0.1371 0.1658 0.1418 0.051 Uiso 1 1 calc R . .
C19 C 0.1961(4) 0.0273(4) 0.0321(3) 0.0389(11) Uani 1 1 d . . .
H19A H 0.2517 0.0939 0.0404 0.058 Uiso 1 1 calc R . .
H19B H 0.1409 0.0218 -0.0092 0.058 Uiso 1 1 calc R . .
H19C H 0.2303 -0.0272 0.0158 0.058 Uiso 1 1 calc R . .
C110 C 0.0586(4) -0.0907(4) 0.0984(3) 0.0405(11) Uani 1 1 d . . .
H11A H 0.0959 -0.1428 0.0816 0.061 Uiso 1 1 calc R . .
H11B H 0.0009 -0.0993 0.0579 0.061 Uiso 1 1 calc R . .
H11C H 0.0265 -0.0979 0.1486 0.061 Uiso 1 1 calc R . .
N2 N 0.1239(3) 0.1133(3) 0.3561(2) 0.0278(8) Uani 1 1 d . . .
C21 C 0.0381(3) 0.0183(3) 0.3271(3) 0.0296(9) Uani 1 1 d . . .
C22 C -0.0596(4) 0.0192(4) 0.2923(3) 0.0336(10) Uani 1 1 d . . .
H22 H -0.0706 0.0825 0.2897 0.040 Uiso 1 1 calc R . .
C23 C -0.1413(4) -0.0716(4) 0.2614(3) 0.0402(11) Uani 1 1 d . . .
C231 C -0.2439(4) -0.0682(5) 0.2206(3) 0.0564(15) Uani 1 1 d . . .
H23A H -0.2249 -0.0359 0.1759 0.085 Uiso 1 1 calc R . .
H23B H -0.2810 -0.0286 0.2582 0.085 Uiso 1 1 calc R . .
H23C H -0.2923 -0.1379 0.2012 0.085 Uiso 1 1 calc R . .
C24 C -0.1238(4) -0.1620(4) 0.2665(3) 0.0387(11) Uani 1 1 d . . .
H24 H -0.1794 -0.2241 0.2451 0.046 Uiso 1 1 calc R . .
C25 C -0.0285(4) -0.1665(4) 0.3014(3) 0.0359(11) Uani 1 1 d . . .
C251 C -0.0130(5) -0.2676(4) 0.3047(4) 0.0540(15) Uani 1 1 d . . .
H25A H -0.0141 -0.3078 0.2507 0.081 Uiso 1 1 calc R . .
H25B H -0.0721 -0.3047 0.3321 0.081 Uiso 1 1 calc R . .
H25C H 0.0572 -0.2562 0.3332 0.081 Uiso 1 1 calc R . .
C26 C 0.0521(4) -0.0746(3) 0.3320(3) 0.0309(9) Uani 1 1 d . . .
H26 H 0.1180 -0.0756 0.3566 0.037 Uiso 1 1 calc R . .
C27 C 0.1182(4) 0.1715(3) 0.4386(3) 0.0300(9) Uani 1 1 d . . .
C28 C 0.0078(4) 0.1908(4) 0.4499(3) 0.0414(11) Uani 1 1 d . . .
H28A H -0.0066 0.2268 0.4106 0.062 Uiso 1 1 calc R . .
H28B H 0.0083 0.2325 0.5033 0.062 Uiso 1 1 calc R . .
H28C H -0.0494 0.1253 0.4432 0.062 Uiso 1 1 calc R . .
C29 C 0.2071(4) 0.2733(3) 0.4509(3) 0.0359(10) Uani 1 1 d . . .
H29A H 0.2778 0.2610 0.4414 0.054 Uiso 1 1 calc R . .
H29B H 0.2091 0.3126 0.5053 0.054 Uiso 1 1 calc R . .
H29C H 0.1917 0.3119 0.4138 0.054 Uiso 1 1 calc R . .
C66 C 0.4496(4) 0.5247(3) 0.2212(3) 0.0366(11) Uani 1 1 d . . .
C210 C 0.1401(4) 0.1122(4) 0.4981(3) 0.0363(11) Uani 1 1 d . . .
H21A H 0.0851 0.0451 0.4880 0.054 Uiso 1 1 calc R . .
H21B H 0.1362 0.1503 0.5520 0.054 Uiso 1 1 calc R . .
H21C H 0.2128 0.1033 0.4923 0.054 Uiso 1 1 calc R . .
N3 N 0.4138(3) 0.1679(3) 0.3428(2) 0.0321(8) Uani 1 1 d . . .
C31 C 0.4057(4) 0.1196(3) 0.4072(3) 0.0321(10) Uani 1 1 d . . .
C32 C 0.4375(4) 0.1747(3) 0.4856(3) 0.0337(10) Uani 1 1 d . . .
H32 H 0.4692 0.2467 0.4963 0.040 Uiso 1 1 calc R . .
C33 C 0.4234(4) 0.1255(4) 0.5479(3) 0.0389(11) Uani 1 1 d . . .
C331 C 0.4585(5) 0.1848(5) 0.6322(3) 0.0588(16) Uani 1 1 d . . .
H33A H 0.3948 0.1960 0.6591 0.088 Uiso 1 1 calc R . .
H33B H 0.5116 0.2508 0.6323 0.088 Uiso 1 1 calc R . .
H33C H 0.4920 0.1459 0.6599 0.088 Uiso 1 1 calc R . .
C34 C 0.3741(4) 0.0207(4) 0.5309(3) 0.0425(12) Uani 1 1 d . . .
H34 H 0.3629 -0.0130 0.5733 0.051 Uiso 1 1 calc R . .
C35 C 0.3405(4) -0.0365(4) 0.4549(3) 0.0414(12) Uani 1 1 d . . .
C351 C 0.2840(5) -0.1513(4) 0.4385(4) 0.0575(16) Uani 1 1 d . . .
H35A H 0.3236 -0.1826 0.4690 0.086 Uiso 1 1 calc R . .
H35B H 0.2833 -0.1815 0.3819 0.086 Uiso 1 1 calc R . .
H35C H 0.2090 -0.1634 0.4541 0.086 Uiso 1 1 calc R . .
C36 C 0.3583(4) 0.0140(4) 0.3933(3) 0.0355(10) Uani 1 1 d . . .
H36 H 0.3376 -0.0245 0.3404 0.043 Uiso 1 1 calc R . .
C37 C 0.5242(4) 0.2103(4) 0.3162(3) 0.0408(12) Uani 1 1 d . . .
C38 C 0.5956(4) 0.3015(5) 0.3790(4) 0.0600(16) Uani 1 1 d . . .
H38A H 0.5527 0.3474 0.4006 0.090 Uiso 1 1 calc R . .
H38B H 0.6585 0.3387 0.3547 0.090 Uiso 1 1 calc R . .
H38C H 0.6213 0.2766 0.4218 0.090 Uiso 1 1 calc R . .
C39 C 0.5800(5) 0.1268(5) 0.2959(4) 0.0572(16) Uani 1 1 d . . .
H39A H 0.5928 0.1045 0.3439 0.086 Uiso 1 1 calc R . .
H39B H 0.6499 0.1534 0.2742 0.086 Uiso 1 1 calc R . .
H39C H 0.5333 0.0686 0.2566 0.086 Uiso 1 1 calc R . .
C310 C 0.5050(4) 0.2466(4) 0.2419(3) 0.0476(13) Uani 1 1 d . . .
H31A H 0.4518 0.1911 0.2045 0.071 Uiso 1 1 calc R . .
H31B H 0.5739 0.2663 0.2172 0.071 Uiso 1 1 calc R . .
H31C H 0.4770 0.3056 0.2565 0.071 Uiso 1 1 calc R . .
N4 N 0.2596(3) 0.2846(3) 0.2627(2) 0.0285(8) Uani 1 1 d . . .
B1 B 0.2593(4) 0.3917(4) 0.2462(3) 0.0303(11) Uani 1 1 d . . .
C41 C 0.2230(4) 0.3723(3) 0.1512(3) 0.0307(10) Uani 1 1 d . . .
C42 C 0.2764(4) 0.3218(3) 0.0943(3) 0.0350(10) Uani 1 1 d . . .
C43 C 0.2529(5) 0.3011(4) 0.0134(3) 0.0438(12) Uani 1 1 d . . .
C44 C 0.1716(5) 0.3332(4) -0.0146(3) 0.0461(13) Uani 1 1 d . . .
C45 C 0.1155(5) 0.3843(4) 0.0385(3) 0.0479(13) Uani 1 1 d . . .
C46 C 0.1438(4) 0.4038(4) 0.1189(3) 0.0404(11) Uani 1 1 d . . .
F42 F 0.3587(2) 0.2893(2) 0.11672(16) 0.0460(7) Uani 1 1 d . . .
F43 F 0.3089(3) 0.2528(2) -0.03808(17) 0.0614(9) Uani 1 1 d . . .
F44 F 0.1460(3) 0.3145(3) -0.09261(18) 0.0701(10) Uani 1 1 d . . .
F45 F 0.0367(3) 0.4167(3) 0.0123(2) 0.0775(11) Uani 1 1 d . . .
F46 F 0.0873(3) 0.4588(3) 0.16587(18) 0.0545(8) Uani 1 1 d . . .
C51 C 0.1688(4) 0.4292(3) 0.3023(3) 0.0316(10) Uani 1 1 d . . .
C52 C 0.0632(4) 0.3662(3) 0.2976(3) 0.0351(10) Uani 1 1 d . . .
C53 C -0.0200(4) 0.3902(4) 0.3391(3) 0.0424(12) Uani 1 1 d . . .
C54 C 0.0018(5) 0.4840(4) 0.3916(3) 0.0460(13) Uani 1 1 d . . .
C55 C 0.1042(5) 0.5497(4) 0.3999(3) 0.0449(13) Uani 1 1 d . . .
C56 C 0.1851(4) 0.5227(3) 0.3560(3) 0.0382(11) Uani 1 1 d . . .
F52 F 0.0345(2) 0.2739(2) 0.24578(18) 0.0470(7) Uani 1 1 d . . .
F53 F -0.1209(2) 0.3243(3) 0.3294(2) 0.0594(9) Uani 1 1 d . . .
F54 F -0.0785(3) 0.5103(3) 0.4327(2) 0.0653(10) Uani 1 1 d . . .
F55 F 0.1267(3) 0.6408(2) 0.4518(2) 0.0660(10) Uani 1 1 d . . .
F56 F 0.2836(3) 0.5945(2) 0.36827(18) 0.0501(8) Uani 1 1 d . . .
C62 C 0.4372(4) 0.4818(3) 0.3428(3) 0.0387(11) Uani 1 1 d . . .
C61 C 0.3850(4) 0.4693(3) 0.2689(3) 0.0316(10) Uani 1 1 d . . .
C63 C 0.5431(4) 0.5397(4) 0.3660(3) 0.0441(12) Uani 1 1 d . . .
C64 C 0.6044(4) 0.5899(4) 0.3148(3) 0.0484(13) Uani 1 1 d . . .
C65 C 0.5576(4) 0.5837(4) 0.2426(3) 0.0461(13) Uani 1 1 d . . .
F62 F 0.3814(3) 0.4353(2) 0.39679(17) 0.0534(8) Uani 1 1 d . . .
F63 F 0.5861(3) 0.5487(3) 0.4390(2) 0.0676(10) Uani 1 1 d . . .
F64 F 0.7078(3) 0.6472(3) 0.3366(2) 0.0727(11) Uani 1 1 d . . .
F65 F 0.6149(3) 0.6366(3) 0.1930(2) 0.0702(11) Uani 1 1 d . . .
F66 F 0.4109(2) 0.5267(2) 0.14935(16) 0.0478(7) Uani 1 1 d . . .
C1S C 0.388(4) 0.569(3) 0.960(3) 0.064(4) Uani 0.243(8) 1 d PDU A 1
H1S1 H 0.3857 0.4969 0.9434 0.096 Uiso 0.243(8) 1 calc PR A 1
H1S2 H 0.3663 0.5827 1.0145 0.096 Uiso 0.243(8) 1 calc PR A 1
H1S3 H 0.4620 0.6125 0.9577 0.096 Uiso 0.243(8) 1 calc PR A 1
C2S C 0.320(2) 0.5883(18) 0.9125(16) 0.071(4) Uani 0.243(8) 1 d PDU A 1
H2S1 H 0.2483 0.5359 0.9103 0.085 Uiso 0.243(8) 1 calc PR A 1
H2S2 H 0.3461 0.5765 0.8588 0.085 Uiso 0.243(8) 1 calc PR A 1
O1S O 0.2996(19) 0.6825(15) 0.9267(17) 0.076(4) Uani 0.243(8) 1 d PDU A 1
C3S C 0.211(2) 0.718(2) 0.9210(16) 0.075(4) Uani 0.243(8) 1 d PDU A 1
H3S1 H 0.1471 0.6567 0.9015 0.090 Uiso 0.243(8) 1 calc PR A 1
H3S2 H 0.1975 0.7483 0.9757 0.090 Uiso 0.243(8) 1 calc PR A 1
C4S C 0.2063(19) 0.784(2) 0.8783(19) 0.056(4) Uani 0.243(8) 1 d PDU A 1
H4S1 H 0.1362 0.7987 0.8835 0.084 Uiso 0.243(8) 1 calc PR A 1
H4S2 H 0.2134 0.7547 0.8226 0.084 Uiso 0.243(8) 1 calc PR A 1
H4S3 H 0.2659 0.8471 0.8972 0.084 Uiso 0.243(8) 1 calc PR A 1
C1T C 0.395(3) 0.581(3) 0.969(3) 0.064(4) Uani 0.257(8) 1 d PDU A 2
H1T1 H 0.3879 0.5394 1.0086 0.096 Uiso 0.257(8) 1 calc PR A 2
H1T2 H 0.4536 0.6455 0.9885 0.096 Uiso 0.257(8) 1 calc PR A 2
H1T3 H 0.4132 0.5440 0.9191 0.096 Uiso 0.257(8) 1 calc PR A 2
C2T C 0.302(2) 0.601(2) 0.9588(15) 0.070(4) Uani 0.257(8) 1 d PDU A 2
H2T1 H 0.2820 0.6291 1.0121 0.084 Uiso 0.257(8) 1 calc PR A 2
H2T2 H 0.2467 0.5345 0.9381 0.084 Uiso 0.257(8) 1 calc PR A 2
O1T O 0.2896(18) 0.6651(16) 0.9116(16) 0.079(4) Uani 0.257(8) 1 d PDU A 2
C3T C 0.2049(19) 0.6744(17) 0.8666(12) 0.066(4) Uani 0.257(8) 1 d PDU A 2
H3T1 H 0.2264 0.6683 0.8115 0.079 Uiso 0.257(8) 1 calc PR A 2
H3T2 H 0.1409 0.6147 0.8663 0.079 Uiso 0.257(8) 1 calc PR A 2
C4T C 0.1717(18) 0.7570(19) 0.8856(18) 0.056(4) Uani 0.257(8) 1 d PDU A 2
H4T1 H 0.1142 0.7524 0.8464 0.084 Uiso 0.257(8) 1 calc PR A 2
H4T2 H 0.2333 0.8178 0.8865 0.084 Uiso 0.257(8) 1 calc PR A 2
H4T3 H 0.1431 0.7618 0.9381 0.084 Uiso 0.257(8) 1 calc PR A 2

loop_
_atom_site_aniso_label
_atom_site_aniso_U_11
_atom_site_aniso_U_22
_atom_site_aniso_U_33
_atom_site_aniso_U_23
_atom_site_aniso_U_13
_atom_site_aniso_U_12
U1 0.02307(8) 0.02832(8) 0.02517(8) 0.00541(6) 0.00348(6) 0.00743(6)
N1 0.0267(18) 0.0303(18) 0.0258(18) 0.0035(15) 0.0054(15) 0.0091(15)
C11 0.037(3) 0.037(2) 0.023(2) 0.0022(18) 0.0018(19) 0.015(2)
C12 0.036(3) 0.053(3) 0.039(3) 0.016(2) 0.007(2) 0.019(2)
C13 0.050(3) 0.080(4) 0.038(3) 0.014(3) 0.007(3) 0.041(3)
C131 0.062(4) 0.135(7) 0.085(5) 0.053(5) 0.038(4) 0.070(5)
C14 0.080(4) 0.065(4) 0.041(3) 0.010(3) 0.003(3) 0.052(4)
C15 0.072(4) 0.050(3) 0.041(3) 0.012(2) 0.015(3) 0.037(3)
C151 0.124(7) 0.056(4) 0.086(5) 0.034(4) 0.033(5) 0.047(4)
C16 0.050(3) 0.039(3) 0.032(2) 0.007(2) 0.008(2) 0.020(2)
C17 0.028(2) 0.033(2) 0.031(2) 0.0042(19) 0.0016(19) 0.0076(19)
C18 0.032(2) 0.035(2) 0.034(2) 0.0065(19) 0.003(2) 0.009(2)
C19 0.039(3) 0.049(3) 0.030(2) 0.007(2) 0.002(2) 0.014(2)
C110 0.036(3) 0.036(2) 0.044(3) 0.002(2) -0.003(2) 0.007(2)
N2 0.0218(18) 0.0300(18) 0.0283(19) 0.0047(15) 0.0042(15) 0.0040(15)
C21 0.025(2) 0.033(2) 0.027(2) 0.0061(18) 0.0068(18) 0.0024(18)
C22 0.028(2) 0.037(2) 0.032(2) 0.0058(19) 0.0010(19) 0.0042(19)
C23 0.029(2) 0.052(3) 0.030(2) 0.005(2) 0.002(2) 0.001(2)
C231 0.038(3) 0.069(4) 0.051(3) 0.010(3) -0.009(3) 0.001(3)
C24 0.032(3) 0.039(3) 0.031(2) 0.000(2) 0.007(2) -0.005(2)
C25 0.033(3) 0.035(2) 0.031(2) 0.0034(19) 0.008(2) 0.000(2)
C251 0.056(4) 0.037(3) 0.060(4) 0.006(3) 0.006(3) 0.005(3)
C26 0.027(2) 0.034(2) 0.030(2) 0.0068(18) 0.0061(18) 0.0053(18)
C27 0.027(2) 0.033(2) 0.028(2) 0.0045(18) 0.0045(18) 0.0070(18)
C28 0.038(3) 0.048(3) 0.038(3) 0.005(2) 0.009(2) 0.017(2)
C29 0.035(3) 0.031(2) 0.036(3) 0.0048(19) 0.002(2) 0.004(2)
C66 0.042(3) 0.032(2) 0.032(2) 0.0053(19) 0.002(2) 0.006(2)
C210 0.033(3) 0.044(3) 0.030(2) 0.013(2) 0.006(2) 0.007(2)
N3 0.0258(19) 0.038(2) 0.035(2) 0.0116(17) 0.0033(16) 0.0105(16)
C31 0.027(2) 0.036(2) 0.034(2) 0.0074(19) 0.0005(19) 0.0113(19)
C32 0.028(2) 0.032(2) 0.040(3) 0.010(2) 0.003(2) 0.0052(19)
C33 0.038(3) 0.046(3) 0.036(3) 0.011(2) 0.004(2) 0.017(2)
C331 0.072(4) 0.067(4) 0.038(3) 0.011(3) 0.002(3) 0.023(3)
C34 0.037(3) 0.053(3) 0.047(3) 0.027(3) 0.008(2) 0.016(2)
C35 0.029(3) 0.039(3) 0.058(3) 0.014(2) -0.001(2) 0.011(2)
C351 0.053(4) 0.035(3) 0.085(5) 0.022(3) 0.005(3) 0.008(3)
C36 0.027(2) 0.038(2) 0.042(3) 0.008(2) 0.000(2) 0.010(2)
C37 0.027(2) 0.057(3) 0.044(3) 0.021(2) 0.006(2) 0.013(2)
C38 0.032(3) 0.075(4) 0.070(4) 0.035(3) -0.003(3) -0.002(3)
C39 0.047(3) 0.087(4) 0.063(4) 0.037(3) 0.019(3) 0.043(3)
C310 0.040(3) 0.059(3) 0.055(3) 0.026(3) 0.011(3) 0.021(3)
N4 0.0222(18) 0.0319(19) 0.0283(19) 0.0043(15) 0.0026(15) 0.0051(15)
B1 0.028(3) 0.029(2) 0.032(3) 0.007(2) 0.003(2) 0.006(2)
C41 0.029(2) 0.026(2) 0.034(2) 0.0063(18) 0.0029(19) 0.0033(18)
C42 0.042(3) 0.034(2) 0.031(2) 0.0099(19) 0.002(2) 0.012(2)
C43 0.061(3) 0.034(2) 0.033(3) 0.006(2) 0.007(2) 0.009(2)
C44 0.060(4) 0.044(3) 0.029(3) 0.011(2) -0.004(2) 0.006(3)
C45 0.047(3) 0.053(3) 0.046(3) 0.020(3) -0.009(3) 0.013(3)
C46 0.041(3) 0.041(3) 0.042(3) 0.012(2) 0.004(2) 0.015(2)
F42 0.0507(18) 0.0589(18) 0.0379(16) 0.0124(14) 0.0107(14) 0.0300(15)
F43 0.094(3) 0.061(2) 0.0345(16) 0.0064(15) 0.0186(17) 0.035(2)
F44 0.098(3) 0.074(2) 0.0331(17) 0.0101(16) -0.0119(18) 0.018(2)
F45 0.077(3) 0.110(3) 0.063(2) 0.031(2) -0.013(2) 0.048(2)
F46 0.060(2) 0.067(2) 0.0512(19) 0.0179(16) 0.0065(16) 0.0396(18)
C51 0.034(2) 0.030(2) 0.033(2) 0.0071(18) 0.006(2) 0.0127(19)
C52 0.033(2) 0.034(2) 0.036(3) 0.002(2) 0.003(2) 0.011(2)
C53 0.033(3) 0.049(3) 0.048(3) 0.013(2) 0.008(2) 0.015(2)
C54 0.056(3) 0.049(3) 0.042(3) 0.012(2) 0.020(3) 0.029(3)
C55 0.064(4) 0.030(2) 0.046(3) 0.009(2) 0.017(3) 0.021(2)
C56 0.046(3) 0.030(2) 0.039(3) 0.009(2) 0.009(2) 0.011(2)
F52 0.0310(15) 0.0413(16) 0.0579(19) -0.0066(14) 0.0026(13) 0.0075(12)
F53 0.0375(18) 0.066(2) 0.071(2) 0.0072(17) 0.0142(16) 0.0170(16)
F54 0.067(2) 0.065(2) 0.074(2) 0.0134(18) 0.0351(19) 0.0372(19)
F55 0.091(3) 0.0352(16) 0.067(2) -0.0036(15) 0.032(2) 0.0227(17)
F56 0.0572(19) 0.0285(14) 0.0541(19) 0.0015(13) 0.0149(15) 0.0025(13)
C62 0.041(3) 0.031(2) 0.037(3) 0.010(2) 0.004(2) -0.003(2)
C61 0.032(2) 0.026(2) 0.034(2) 0.0041(18) 0.001(2) 0.0074(18)
C63 0.041(3) 0.040(3) 0.040(3) 0.007(2) -0.006(2) -0.003(2)
C64 0.034(3) 0.045(3) 0.052(3) 0.009(2) -0.002(2) -0.008(2)
C65 0.046(3) 0.040(3) 0.042(3) 0.008(2) 0.008(2) -0.002(2)
F62 0.0520(19) 0.0578(19) 0.0341(16) 0.0179(14) -0.0079(14) -0.0140(15)
F63 0.057(2) 0.069(2) 0.052(2) 0.0163(17) -0.0240(17) -0.0186(17)
F64 0.0406(19) 0.077(2) 0.075(2) 0.016(2) -0.0068(17) -0.0216(17)
F65 0.060(2) 0.074(2) 0.055(2) 0.0223(18) 0.0147(17) -0.0198(18)
F66 0.0535(19) 0.0466(16) 0.0365(16) 0.0171(13) 0.0022(14) -0.0012(14)
C1S 0.084(8) 0.059(9) 0.040(10) -0.001(8) 0.015(6) 0.017(7)
C2S 0.093(10) 0.071(8) 0.048(9) 0.013(8) 0.020(7) 0.023(7)
O1S 0.083(8) 0.075(7) 0.059(9) -0.009(7) 0.009(7) 0.027(6)
C3S 0.070(9) 0.082(9) 0.061(10) -0.006(7) 0.020(9) 0.021(7)
C4S 0.025(10) 0.065(9) 0.050(7) -0.021(6) -0.003(8) -0.004(7)
C1T 0.084(8) 0.059(9) 0.040(10) -0.001(8) 0.015(6) 0.017(7)
C2T 0.079(8) 0.072(9) 0.051(9) 0.004(7) 0.031(8) 0.020(7)
O1T 0.085(7) 0.083(8) 0.062(9) 0.001(7) 0.006(6) 0.029(6)
C3T 0.055(8) 0.073(8) 0.054(9) -0.007(7) 0.014(7) 0.010(7)
C4T 0.025(10) 0.065(9) 0.050(7) -0.021(6) -0.003(8) -0.004(7)

loop_
_atom_type_symbol
_atom_type_description
_atom_type_scat_dispersion_real
_atom_type_scat_dispersion_imag
_atom_type_scat_source
C C 0.0033 0.0016 'International Tables Vol C Tables 4.2.6.8 and 6.1.1.4'
H H 0.0000 0.0000 'International Tables Vol C Tables 4.2.6.8 and 6.1.1.4'
B B 0.0013 0.0007 'International Tables Vol C Tables 4.2.6.8 and 6.1.1.4'
N N 0.0061 0.0033 'International Tables Vol C Tables 4.2.6.8 and 6.1.1.4'
F F 0.0171 0.0103 'International Tables Vol C Tables 4.2.6.8 and 6.1.1.4'
U U -9.6767 9.6646 'International Tables Vol C Tables 4.2.6.8 and 6.1.1.4'
O O 0.0106 0.0060 'International Tables Vol C Tables 4.2.6.8 and 6.1.1.4'

loop_
_geom_angle_atom_site_label_1
_geom_angle_atom_site_label_2
_geom_angle_atom_site_label_3
_geom_angle
N4 U1 N2 107.66(14)
N4 U1 N1 112.54(14)
N2 U1 N1 106.03(13)
N4 U1 N3 111.54(14)
N2 U1 N3 110.51(13)
N1 U1 N3 108.43(13)
C11 N1 C17 114.8(3)
C11 N1 U1 119.6(3)
C17 N1 U1 125.6(3)
C12 C11 C16 117.9(4)
C12 C11 N1 120.8(4)
C16 C11 N1 121.3(4)
C11 C12 C13 121.7(5)
C11 C12 H12 119.2
C13 C12 H12 119.2
C14 C13 C12 118.1(5)
C14 C13 C131 120.8(5)
C12 C13 C131 121.1(6)
C13 C131 H13A 109.5
C13 C131 H13B 109.5
H13A C131 H13B 109.5
C13 C131 H13C 109.5
H13A C131 H13C 109.5
H13B C131 H13C 109.5
C15 C14 C13 122.1(5)
C15 C14 H14 118.9
C13 C14 H14 118.9
C14 C15 C16 118.4(5)
C14 C15 C151 120.2(5)
C16 C15 C151 121.3(6)
C15 C151 H15A 109.5
C15 C151 H15B 109.5
H15A C151 H15B 109.5
C15 C151 H15C 109.5
H15A C151 H15C 109.5
H15B C151 H15C 109.5
C15 C16 C11 121.8(5)
C15 C16 H16 119.1
C11 C16 H16 119.1
N1 C17 C18 106.8(3)
N1 C17 C19 109.7(4)
C18 C17 C19 109.6(4)
N1 C17 C110 111.1(4)
C18 C17 C110 109.7(4)
C19 C17 C110 109.9(4)
C17 C18 H18A 109.5
C17 C18 H18B 109.5
H18A C18 H18B 109.5
C17 C18 H18C 109.5
H18A C18 H18C 109.5
H18B C18 H18C 109.5
C17 C19 H19A 109.5
C17 C19 H19B 109.5
H19A C19 H19B 109.5
C17 C19 H19C 109.5
H19A C19 H19C 109.5
H19B C19 H19C 109.5
C17 C110 H11A 109.5
C17 C110 H11B 109.5
H11A C110 H11B 109.5
C17 C110 H11C 109.5
H11A C110 H11C 109.5
H11B C110 H11C 109.5
C21 N2 C27 116.8(3)
C21 N2 U1 119.4(3)
C27 N2 U1 123.6(3)
C26 C21 C22 119.0(4)
C26 C21 N2 121.0(4)
C22 C21 N2 120.0(4)
C23 C22 C21 120.8(5)
C23 C22 H22 119.6
C21 C22 H22 119.6
C24 C23 C22 118.5(5)
C24 C23 C231 122.0(5)
C22 C23 C231 119.4(5)
C23 C231 H23A 109.5
C23 C231 H23B 109.5
H23A C231 H23B 109.5
C23 C231 H23C 109.5
H23A C231 H23C 109.5
H23B C231 H23C 109.5
C23 C24 C25 122.7(4)
C23 C24 H24 118.6
C25 C24 H24 118.6
C24 C25 C26 117.7(4)
C24 C25 C251 120.6(4)
C26 C25 C251 121.7(5)
C25 C251 H25A 109.5
C25 C251 H25B 109.5
H25A C251 H25B 109.5
C25 C251 H25C 109.5
H25A C251 H25C 109.5
H25B C251 H25C 109.5
C21 C26 C25 121.2(4)
C21 C26 H26 119.4
C25 C26 H26 119.4
N2 C27 C29 106.6(3)
N2 C27 C28 111.5(4)
C29 C27 C28 109.3(4)
N2 C27 C210 109.6(4)
C29 C27 C210 109.7(4)
C28 C27 C210 110.0(4)
C27 C28 H28A 109.5
C27 C28 H28B 109.5
H28A C28 H28B 109.5
C27 C28 H28C 109.5
H28A C28 H28C 109.5
H28B C28 H28C 109.5
C27 C29 H29A 109.5
C27 C29 H29B 109.5
H29A C29 H29B 109.5
C27 C29 H29C 109.5
H29A C29 H29C 109.5
H29B C29 H29C 109.5
F66 C66 C61 121.5(4)
F66 C66 C65 114.6(4)
C61 C66 C65 123.8(5)
C27 C210 H21A 109.5
C27 C210 H21B 109.5
H21A C210 H21B 109.5
C27 C210 H21C 109.5
H21A C210 H21C 109.5
H21B C210 H21C 109.5
C31 N3 C37 118.2(4)
C31 N3 U1 116.0(3)
C37 N3 U1 125.4(3)
C36 C31 C32 118.2(4)
C36 C31 N3 119.3(4)
C32 C31 N3 122.4(4)
C33 C32 C31 121.0(4)
C33 C32 H32 119.5
C31 C32 H32 119.5
C34 C33 C32 118.4(5)
C34 C33 C331 120.6(5)
C32 C33 C331 121.0(5)
C33 C331 H33A 109.5
C33 C331 H33B 109.5
H33A C331 H33B 109.5
C33 C331 H33C 109.5
H33A C331 H33C 109.5
H33B C331 H33C 109.5
C35 C34 C33 122.6(5)
C35 C34 H34 118.7
C33 C34 H34 118.7
C34 C35 C36 118.0(5)
C34 C35 C351 121.2(5)
C36 C35 C351 120.8(5)
C35 C351 H35A 109.5
C35 C351 H35B 109.5
H35A C351 H35B 109.5
C35 C351 H35C 109.5
H35A C351 H35C 109.5
H35B C351 H35C 109.5
C35 C36 C31 121.8(5)
C35 C36 H36 119.1
C31 C36 H36 119.1
N3 C37 C39 109.8(4)
N3 C37 C310 105.7(4)
C39 C37 C310 110.0(4)
N3 C37 C38 111.9(4)
C39 C37 C38 110.1(5)
C310 C37 C38 109.2(5)
C37 C38 H38A 109.5
C37 C38 H38B 109.5
H38A C38 H38B 109.5
C37 C38 H38C 109.5
H38A C38 H38C 109.5
H38B C38 H38C 109.5
C37 C39 H39A 109.5
C37 C39 H39B 109.5
H39A C39 H39B 109.5
C37 C39 H39C 109.5
H39A C39 H39C 109.5
H39B C39 H39C 109.5
C37 C310 H31A 109.5
C37 C310 H31B 109.5
H31A C310 H31B 109.5
C37 C310 H31C 109.5
H31A C310 H31C 109.5
H31B C310 H31C 109.5
B1 N4 U1 179.4(3)
N4 B1 C51 106.1(3)
N4 B1 C41 107.5(3)
C51 B1 C41 111.4(4)
N4 B1 C61 106.8(4)
C51 B1 C61 113.4(4)
C41 B1 C61 111.2(4)
C46 C41 C42 112.9(4)
C46 C41 B1 127.0(4)
C42 C41 B1 120.1(4)
F42 C42 C43 115.0(4)
F42 C42 C41 119.9(4)
C43 C42 C41 125.1(5)
F43 C43 C44 119.5(5)
F43 C43 C42 121.7(5)
C44 C43 C42 118.8(5)
F44 C44 C43 120.7(5)
F44 C44 C45 120.0(5)
C43 C44 C45 119.2(5)
F45 C45 C44 120.1(5)
F45 C45 C46 120.7(5)
C44 C45 C46 119.2(5)
F46 C46 C41 120.8(4)
F46 C46 C45 114.6(5)
C41 C46 C45 124.7(5)
C52 C51 C56 112.8(4)
C52 C51 B1 120.2(4)
C56 C51 B1 127.0(4)
F52 C52 C53 115.1(4)
F52 C52 C51 119.3(4)
C53 C52 C51 125.6(4)
F53 C53 C52 121.3(5)
F53 C53 C54 120.0(5)
C52 C53 C54 118.8(5)
F54 C54 C55 120.9(5)
F54 C54 C53 120.2(5)
C55 C54 C53 118.9(5)
F55 C55 C54 119.5(5)
F55 C55 C56 120.3(5)
C54 C55 C56 120.2(5)
F56 C56 C55 115.2(4)
F56 C56 C51 121.1(4)
C55 C56 C51 123.7(5)
F62 C62 C63 116.2(4)
F62 C62 C61 119.2(4)
C63 C62 C61 124.6(4)
C66 C61 C62 113.1(4)
C66 C61 B1 127.1(4)
C62 C61 B1 119.8(4)
F63 C63 C64 120.0(5)
F63 C63 C62 120.4(5)
C64 C63 C62 119.6(5)
F64 C64 C65 120.6(5)
F64 C64 C63 120.4(5)
C65 C64 C63 119.0(5)
F65 C65 C64 119.9(5)
F65 C65 C66 120.2(5)
C64 C65 C66 119.9(5)
C2S C1S H1S1 109.5
C2S C1S H1S2 109.5
H1S1 C1S H1S2 109.5
C2S C1S H1S3 109.5
H1S1 C1S H1S3 109.5
H1S2 C1S H1S3 109.5
C1S C2S O1S 121.5(19)
C1S C2S H2S1 106.9
O1S C2S H2S1 106.9
C1S C2S H2S2 106.9
O1S C2S H2S2 106.9
H2S1 C2S H2S2 106.7
C3S O1S C2S 137(2)
C4S C3S O1S 123.4(19)
C4S C3S H3S1 106.5
O1S C3S H3S1 106.5
C4S C3S H3S2 106.5
O1S C3S H3S2 106.5
H3S1 C3S H3S2 106.5
C3S C4S H4S1 109.5
C3S C4S H4S2 109.5
H4S1 C4S H4S2 109.5
C3S C4S H4S3 109.5
H4S1 C4S H4S3 109.5
H4S2 C4S H4S3 109.5
C2T C1T H1T1 109.5
C2T C1T H1T2 109.5
H1T1 C1T H1T2 109.5
C2T C1T H1T3 109.5
H1T1 C1T H1T3 109.5
H1T2 C1T H1T3 109.5
C1T C2T O1T 123(2)
C1T C2T H2T1 106.5
O1T C2T H2T1 106.5
C1T C2T H2T2 106.5
O1T C2T H2T2 106.5
H2T1 C2T H2T2 106.5
C2T O1T C3T 137(2)
C4T C3T O1T 120.3(17)
C4T C3T H3T1 107.3
O1T C3T H3T1 107.3
C4T C3T H3T2 107.3
O1T C3T H3T2 107.3
H3T1 C3T H3T2 106.9
C3T C4T H4T1 109.5
C3T C4T H4T2 109.5
H4T1 C4T H4T2 109.5
C3T C4T H4T3 109.5
H4T1 C4T H4T3 109.5
H4T2 C4T H4T3 109.5

loop_
_geom_bond_atom_site_label_1
_geom_bond_atom_site_label_2
_geom_bond_distance
U1 N4 1.880(4)
U1 N2 2.184(3)
U1 N1 2.193(3)
U1 N3 2.194(4)
N1 C11 1.435(5)
N1 C17 1.498(6)
C11 C12 1.390(6)
C11 C16 1.397(7)
C12 C13 1.396(7)
C12 H12 0.9500
C13 C14 1.389(8)
C13 C131 1.508(8)
C131 H13A 0.9800
C131 H13B 0.9800
C131 H13C 0.9800
C14 C15 1.377(8)
C14 H14 0.9500
C15 C16 1.388(7)
C15 C151 1.516(8)
C151 H15A 0.9800
C151 H15B 0.9800
C151 H15C 0.9800
C16 H16 0.9500
C17 C18 1.517(6)
C17 C19 1.533(6)
C17 C110 1.549(6)
C18 H18A 0.9800
C18 H18B 0.9800
C18 H18C 0.9800
C19 H19A 0.9800
C19 H19B 0.9800
C19 H19C 0.9800
C110 H11A 0.9800
C110 H11B 0.9800
C110 H11C 0.9800
N2 C21 1.448(5)
N2 C27 1.500(5)
C21 C26 1.388(6)
C21 C22 1.392(6)
C22 C23 1.391(6)
C22 H22 0.9500
C23 C24 1.372(7)
C23 C231 1.509(7)
C231 H23A 0.9800
C231 H23B 0.9800
C231 H23C 0.9800
C24 C25 1.387(7)
C24 H24 0.9500
C25 C26 1.393(6)
C25 C251 1.501(7)
C251 H25A 0.9800
C251 H25B 0.9800
C251 H25C 0.9800
C26 H26 0.9500
C27 C29 1.522(6)
C27 C28 1.524(6)
C27 C210 1.532(6)
C28 H28A 0.9800
C28 H28B 0.9800
C28 H28C 0.9800
C29 H29A 0.9800
C29 H29B 0.9800
C29 H29C 0.9800
C66 F66 1.350(5)
C66 C61 1.378(6)
C66 C65 1.394(7)
C210 H21A 0.9800
C210 H21B 0.9800
C210 H21C 0.9800
N3 C31 1.419(6)
N3 C37 1.490(6)
C31 C36 1.397(6)
C31 C32 1.402(6)
C32 C33 1.394(7)
C32 H32 0.9500
C33 C34 1.387(7)
C33 C331 1.510(7)
C331 H33A 0.9800
C331 H33B 0.9800
C331 H33C 0.9800
C34 C35 1.380(7)
C34 H34 0.9500
C35 C36 1.393(7)
C35 C351 1.525(7)
C351 H35A 0.9800
C351 H35B 0.9800
C351 H35C 0.9800
C36 H36 0.9500
C37 C39 1.524(7)
C37 C310 1.529(7)
C37 C38 1.540(8)
C38 H38A 0.9800
C38 H38B 0.9800
C38 H38C 0.9800
C39 H39A 0.9800
C39 H39B 0.9800
C39 H39C 0.9800
C310 H31A 0.9800
C310 H31B 0.9800
C310 H31C 0.9800
N4 B1 1.592(6)
B1 C51 1.649(7)
B1 C41 1.653(7)
B1 C61 1.656(7)
C41 C46 1.380(7)
C41 C42 1.389(6)
C42 F42 1.353(5)
C42 C43 1.383(7)
C43 F43 1.342(6)
C43 C44 1.374(8)
C44 F44 1.342(6)
C44 C45 1.378(8)
C45 F45 1.337(6)
C45 C46 1.387(7)
C46 F46 1.357(6)
C51 C52 1.380(6)
C51 C56 1.392(6)
C52 F52 1.354(5)
C52 C53 1.372(7)
C53 F53 1.342(6)
C53 C54 1.380(7)
C54 F54 1.349(6)
C54 C55 1.357(8)
C55 F55 1.346(6)
C55 C56 1.383(7)
C56 F56 1.353(6)
C62 F62 1.352(5)
C62 C63 1.373(7)
C62 C61 1.395(7)
C63 F63 1.345(6)
C63 C64 1.368(7)
C64 F64 1.340(6)
C64 C65 1.361(8)
C65 F65 1.346(6)
C1S C2S 1.324(19)
C1S H1S1 0.9800
C1S H1S2 0.9800
C1S H1S3 0.9800
C2S O1S 1.389(15)
C2S H2S1 0.9900
C2S H2S2 0.9900
O1S C3S 1.382(15)
C3S C4S 1.320(19)
C3S H3S1 0.9900
C3S H3S2 0.9900
C4S H4S1 0.9800
C4S H4S2 0.9800
C4S H4S3 0.9800
C1T C2T 1.322(19)
C1T H1T1 0.9800
C1T H1T2 0.9800
C1T H1T3 0.9800
C2T O1T 1.382(15)
C2T H2T1 0.9900
C2T H2T2 0.9900
O1T C3T 1.387(15)
C3T C4T 1.324(19)
C3T H3T1 0.9900
C3T H3T2 0.9900
C4T H4T1 0.9800
C4T H4T2 0.9800
C4T H4T3 0.9800
